data_4314333
loop_
_publ_author_name
'Paul D. Benny'
'Charles L. Barnes'
'Pamela M. Piekarski'
'John D. Lydon'
'Silvia S. Jurisson'

_publ_contact_author
; Dr. Silvia Jurisson
    Department of Chemistry
    University of Missouri - Columbia
    Columbia, Missouri 65211 USA
;
_publ_contact_author_email JurissonS@missouri.edu
_publ_contact_author_fax (573)882-2754
_publ_contact_author_phone (573)882-2107
_publ_section_title
;
 Synthesis and Characterization of Novel Rhenium(V) Tetradentate N2O2
 Schiff Base Monomer and Dimer Complexes
;
_journal_name_full 'Inorganic Chemistry'
_journal_page_first 6519
_journal_page_last 6527
_journal_paper_doi 10.1021/ic030240q
_journal_volume 42
_journal_year 2003
_chemical_formula_sum 'C26 H40 N4 O7 Re2'
_chemical_formula_weight 893.02
_chemical_name_systematic
;
   ?
;
_space_group_IT_number 14
_symmetry_cell_setting monoclinic
_symmetry_space_group_name_Hall '-P 2yn'
_symmetry_space_group_name_H-M 'P 1 21/n 1'
_atom_sites_solution_hydrogens geom
_atom_sites_solution_primary direct
_atom_sites_solution_secondary difmap
_cell_angle_alpha 90.00
_cell_angle_beta 92.0510(10)
_cell_angle_gamma 90.00
_cell_formula_units_Z 2
_cell_length_a 9.1190(5)
_cell_length_b 12.2452(7)
_cell_length_c 12.8863(8)
_cell_measurement_reflns_used 5739
_cell_measurement_temperature 173(2)
_cell_volume 1438.01(14)
_computing_cell_refinement 'SAINT (Bruker, 1998)'
_computing_data_collection 'SMART (Bruker, 1998)'
_computing_data_reduction 'SAINT (Bruker, 1998)'
_computing_molecular_graphics 'ORTEP-III (Burnett & Johnson, 1996)'
_computing_publication_material 'CIFTAB (Sheldrick, 1997)'
_computing_structure_refinement 'SHELXL-97 (Sheldrick, 1997)'
_computing_structure_solution 'SHELXS-97 (Sheldrick, 1997)'
_diffrn_ambient_temperature 173(2)
_diffrn_measured_fraction_theta_full 0.985
_diffrn_measured_fraction_theta_max 0.985
_diffrn_measurement_device_type 'Bruker SMART CCD area detector'
_diffrn_measurement_method 'omega scans'
_diffrn_radiation_monochromator graphite
_diffrn_radiation_source 'normal-focus sealed tube'
_diffrn_radiation_type MoK\a
_diffrn_radiation_wavelength 0.71073
_diffrn_reflns_av_R_equivalents 0.0358
_diffrn_reflns_av_sigmaI/netI 0.0441
_diffrn_reflns_limit_h_max 11
_diffrn_reflns_limit_h_min -11
_diffrn_reflns_limit_k_max 15
_diffrn_reflns_limit_k_min -15
_diffrn_reflns_limit_l_max 16
_diffrn_reflns_limit_l_min -10
_diffrn_reflns_number 8421
_diffrn_reflns_theta_full 27.13
_diffrn_reflns_theta_max 27.13
_diffrn_reflns_theta_min 2.29
_diffrn_standards_decay_% 0.0
_exptl_absorpt_coefficient_mu 8.460
_exptl_absorpt_correction_T_max 0.19
_exptl_absorpt_correction_T_min 0.16
_exptl_absorpt_correction_type multi-scan
_exptl_absorpt_process_details
;
   Data were corrected for decay and absorption using the program SADABS
   based on the method of R.H. Blessing (Acta Cryst. A51, 33-38, 1995).
;
_exptl_crystal_density_diffrn 2.062
_exptl_crystal_density_method 'not measured'
_exptl_crystal_description prism
_exptl_crystal_F_000 860
_exptl_crystal_size_max 0.35
_exptl_crystal_size_mid 0.30
_exptl_crystal_size_min 0.30
_refine_diff_density_max 1.792
_refine_diff_density_min -1.691
_refine_diff_density_rms 0.175
_refine_ls_extinction_coef 0.0012(2)
_refine_ls_extinction_expression Fc^*^=kFc[1+0.001xFc^2^\l^3^/sin(2\q)]^-1/4^
_refine_ls_extinction_method SHELXL
_refine_ls_goodness_of_fit_ref 1.036
_refine_ls_hydrogen_treatment noref
_refine_ls_matrix_type full
_refine_ls_number_parameters 177
_refine_ls_number_reflns 3144
_refine_ls_number_restraints 2
_refine_ls_restrained_S_all 1.058
_refine_ls_R_factor_all 0.0457
_refine_ls_R_factor_gt 0.0349
_refine_ls_shift/su_max 0.018
_refine_ls_shift/su_mean 0.001
_refine_ls_structure_factor_coef Fsqd
_refine_ls_weighting_details 'calc w=1/[\s^2^(Fo^2^)+(0.0541P)^2^+0.0000P] where P=(Fo^2^+2Fc^2^)/3'
_refine_ls_weighting_scheme calc
_refine_ls_wR_factor_gt 0.0879
_refine_ls_wR_factor_ref 0.0926
_reflns_number_gt 2579
_reflns_number_total 3144
_reflns_threshold_expression >2sigma(I)
_cod_data_source_file ic030240q_1.cif
_cod_data_source_block (6)
_cod_database_code 4314333

loop_
_symmetry_equiv_pos_as_xyz
'x, y, z'
'-x+1/2, y+1/2, -z+1/2'
'-x, -y, -z'
'x-1/2, -y-1/2, z-1/2'

loop_
_atom_site_label
_atom_site_type_symbol
_atom_site_fract_x
_atom_site_fract_y
_atom_site_fract_z
_atom_site_U_iso_or_equiv
_atom_site_adp_type
_atom_site_occupancy
_atom_site_symmetry_multiplicity
_atom_site_calc_flag
_atom_site_refinement_flags
_atom_site_disorder_assembly
_atom_site_disorder_group
Re1 Re 0.17370(2) 0.46290(2) 0.580130(17) 0.03092(12) Uani 1 1 d . A .
O1 O 0.0994(4) 0.3065(3) 0.5963(3) 0.0328(9) Uani 1 1 d . . .
O2 O 0.0588(5) 0.4821(3) 0.7116(3) 0.0329(10) Uani 1 1 d . . .
O4 O 0.0000 0.5000 0.5000 0.0273(12) Uani 1 2 d S . .
O3 O 0.3377(6) 0.4405(5) 0.6441(4) 0.0625(17) Uani 1 1 d . . .
N1 N 0.2633(6) 0.4244(5) 0.4357(4) 0.0395(13) Uani 1 1 d . . .
N2 N 0.2203(8) 0.6326(5) 0.5748(4) 0.0534(18) Uani 1 1 d . . .
C1 C 0.1493(7) 0.2231(5) 0.5447(5) 0.0362(14) Uani 1 1 d . A .
C2 C 0.2372(8) 0.2288(7) 0.4618(5) 0.0485(18) Uani 1 1 d . . .
H2 H 0.2707 0.1606 0.4368 0.058 Uiso 1 1 calc R A .
C3 C 0.2859(8) 0.3215(7) 0.4076(5) 0.0474(18) Uani 1 1 d . A .
C5' C 0.3676(17) 0.6162(10) 0.4265(11) 0.041(4) Uiso 0.482(16) 1 d PD A 2
H5'1 H 0.4450 0.5913 0.4769 0.049 Uiso 0.482(16) 1 calc PR A 2
H5'2 H 0.4175 0.6619 0.3751 0.049 Uiso 0.482(16) 1 calc PR A 2
C5 C 0.2737(16) 0.6209(9) 0.3847(11) 0.044(4) Uiso 0.518(16) 1 d PD A 1
H5A H 0.1658 0.6287 0.3871 0.053 Uiso 0.518(16) 1 calc PR A 1
H5B H 0.3101 0.6696 0.3301 0.053 Uiso 0.518(16) 1 calc PR A 1
C6 C 0.3451(15) 0.6474(11) 0.4877(10) 0.038(3) Uiso 0.518(16) 1 d P A 1
H6A H 0.3823 0.7234 0.4881 0.046 Uiso 0.518(16) 1 calc PR A 1
H6B H 0.4287 0.5975 0.5027 0.046 Uiso 0.518(16) 1 calc PR A 1
C6' C 0.2685(16) 0.6953(12) 0.4874(11) 0.039(4) Uiso 0.482(16) 1 d P A 2
H6'1 H 0.3246 0.7604 0.5112 0.046 Uiso 0.482(16) 1 calc PR A 2
H6'2 H 0.1835 0.7195 0.4432 0.046 Uiso 0.482(16) 1 calc PR A 2
C7 C 0.1734(9) 0.7016(6) 0.6405(6) 0.053(2) Uani 1 1 d . A .
C8 C 0.0944(8) 0.6728(5) 0.7321(6) 0.0462(17) Uani 1 1 d . . .
H8 H 0.0748 0.7315 0.7779 0.055 Uiso 1 1 calc R A .
C9 C 0.0451(8) 0.5746(5) 0.7613(5) 0.0364(14) Uani 1 1 d . A .
C10 C 0.0991(9) 0.1142(6) 0.5857(6) 0.0500(18) Uani 1 1 d . . .
H10C H 0.1435 0.1019 0.6551 0.060 Uiso 1 1 calc R A .
H10B H 0.1292 0.0558 0.5389 0.060 Uiso 1 1 calc R . .
H10A H -0.0081 0.1142 0.5896 0.060 Uiso 1 1 calc R . .
C11 C 0.3676(10) 0.2978(9) 0.3091(6) 0.079(3) Uani 1 1 d . . .
H11C H 0.3029 0.3124 0.2483 0.095 Uiso 1 1 calc R A .
H11B H 0.3979 0.2210 0.3088 0.095 Uiso 1 1 calc R . .
H11A H 0.4545 0.3447 0.3068 0.095 Uiso 1 1 calc R . .
C12 C 0.2007(13) 0.8232(7) 0.6306(7) 0.094(4) Uani 1 1 d . . .
H12C H 0.3047 0.8386 0.6457 0.112 Uiso 1 1 calc R A .
H12B H 0.1408 0.8627 0.6799 0.112 Uiso 1 1 calc R . .
H12A H 0.1742 0.8468 0.5597 0.112 Uiso 1 1 calc R . .
C13 C -0.0240(9) 0.5604(6) 0.8632(6) 0.0486(18) Uani 1 1 d . . .
H13C H -0.1267 0.5386 0.8519 0.058 Uiso 1 1 calc R A .
H13B H -0.0195 0.6295 0.9016 0.058 Uiso 1 1 calc R . .
H13A H 0.0287 0.5039 0.9034 0.058 Uiso 1 1 calc R . .
C4' C 0.3134(11) 0.5097(7) 0.3653(8) 0.066(2) Uiso 0.482(16) 1 d PD A 2
H4'1 H 0.2320 0.5295 0.3159 0.079 Uiso 0.482(16) 1 calc PR A 2
H4'2 H 0.3949 0.4808 0.3246 0.079 Uiso 0.482(16) 1 calc PR A 2
C4 C 0.3134(11) 0.5097(7) 0.3653(8) 0.066(2) Uiso 0.518(16) 1 d PD A 1
H4A H 0.4218 0.5060 0.3650 0.079 Uiso 0.518(16) 1 calc PR A 1
H4B H 0.2764 0.4909 0.2943 0.079 Uiso 0.518(16) 1 calc PR A 1

loop_
_atom_site_aniso_label
_atom_site_aniso_U_11
_atom_site_aniso_U_22
_atom_site_aniso_U_33
_atom_site_aniso_U_23
_atom_site_aniso_U_13
_atom_site_aniso_U_12
Re1 0.02343(16) 0.04616(18) 0.02296(16) 0.00380(10) -0.00199(10) -0.01016(10)
O1 0.025(2) 0.038(2) 0.035(2) 0.0000(19) 0.0035(18) -0.0024(18)
O2 0.047(3) 0.030(2) 0.021(2) -0.0001(16) 0.0038(19) -0.0096(18)
O4 0.028(3) 0.031(3) 0.023(3) 0.000(2) 0.000(2) -0.008(2)
O3 0.033(3) 0.111(5) 0.042(3) 0.024(3) -0.016(2) -0.023(3)
N1 0.016(2) 0.070(4) 0.033(3) 0.009(3) 0.003(2) -0.002(2)
N2 0.078(4) 0.057(4) 0.023(3) 0.009(3) -0.010(3) -0.051(3)
C1 0.030(3) 0.045(4) 0.033(3) -0.006(3) -0.008(3) 0.005(3)
C2 0.047(4) 0.065(5) 0.034(4) -0.012(3) 0.003(3) 0.019(4)
C3 0.035(4) 0.081(6) 0.026(3) -0.001(3) 0.001(3) 0.016(4)
C7 0.073(5) 0.043(4) 0.038(4) 0.016(3) -0.036(4) -0.034(4)
C8 0.063(5) 0.028(3) 0.046(4) -0.001(3) -0.017(4) -0.006(3)
C9 0.048(4) 0.036(3) 0.024(3) 0.002(3) -0.009(3) 0.007(3)
C10 0.051(4) 0.047(4) 0.052(5) -0.009(3) -0.010(3) 0.001(3)
C11 0.070(6) 0.120(8) 0.048(5) 0.002(5) 0.021(5) 0.042(6)
C12 0.176(11) 0.053(5) 0.049(5) 0.025(4) -0.047(6) -0.062(6)
C13 0.063(5) 0.044(4) 0.039(4) -0.007(3) 0.009(4) 0.001(3)

loop_
_atom_type_symbol
_atom_type_description
_atom_type_scat_dispersion_real
_atom_type_scat_dispersion_imag
_atom_type_scat_source
C C 0.0033 0.0016 'International Tables Vol C Tables 4.2.6.8 and 6.1.1.4'
H H 0.0000 0.0000 'International Tables Vol C Tables 4.2.6.8 and 6.1.1.4'
N N 0.0061 0.0033 'International Tables Vol C Tables 4.2.6.8 and 6.1.1.4'
O O 0.0106 0.0060 'International Tables Vol C Tables 4.2.6.8 and 6.1.1.4'
Re Re -1.0185 7.2310 'International Tables Vol C Tables 4.2.6.8 and 6.1.1.4'

loop_
_geom_angle_atom_site_label_1
_geom_angle_atom_site_label_2
_geom_angle_atom_site_label_3
_geom_angle
_geom_angle_site_symmetry_1
_geom_angle_site_symmetry_3
_geom_angle_publ_flag
O3 Re1 O4 173.82(18) . . ?
O3 Re1 O2 94.8(2) . . ?
O4 Re1 O2 88.91(14) . . ?
O3 Re1 O1 95.1(2) . . ?
O4 Re1 O1 90.36(12) . . ?
O2 Re1 O1 80.88(16) . . ?
O3 Re1 N1 91.7(3) . . ?
O4 Re1 N1 85.20(15) . . ?
O2 Re1 N1 170.1(2) . . ?
O1 Re1 N1 91.2(2) . . ?
O3 Re1 N2 90.0(3) . . ?
O4 Re1 N2 85.01(19) . . ?
O2 Re1 N2 91.3(2) . . ?
O1 Re1 N2 171.0(2) . . ?
N1 Re1 N2 96.1(2) . . ?
C1 O1 Re1 123.8(4) . . ?
C9 O2 Re1 124.6(4) . . ?
Re1 O4 Re1 180.0 3_566 . ?
C3 N1 C4' 116.9(6) . . ?
C3 N1 Re1 121.3(5) . . ?
C4' N1 Re1 121.6(5) . . ?
C7 N2 C6' 106.4(8) . . ?
C7 N2 C6 129.5(7) . . ?
C6' N2 C6 33.7(7) . . ?
C7 N2 Re1 123.6(5) . . ?
C6' N2 Re1 127.8(7) . . ?
C6 N2 Re1 106.0(6) . . ?
O1 C1 C2 125.8(7) . . ?
O1 C1 C10 113.3(6) . . ?
C2 C1 C10 120.9(6) . . ?
C1 C2 C3 129.3(7) . . ?
N1 C3 C2 124.9(6) . . ?
N1 C3 C11 119.6(8) . . ?
C2 C3 C11 115.5(8) . . ?
C6' C5' C4' 125.7(11) . . ?
C5 C6 N2 107.0(10) . . ?
N2 C6' C5' 105.1(11) . . ?
N2 C7 C8 124.4(6) . . ?
N2 C7 C12 122.2(8) . . ?
C8 C7 C12 113.3(8) . . ?
C9 C8 C7 128.9(7) . . ?
O2 C9 C8 126.8(6) . . ?
O2 C9 C13 112.4(6) . . ?
C8 C9 C13 120.6(6) . . ?
N1 C4' C5' 112.0(8) . . ?

loop_
_geom_bond_atom_site_label_1
_geom_bond_atom_site_label_2
_geom_bond_distance
_geom_bond_site_symmetry_2
_geom_bond_publ_flag
Re1 O3 1.703(5) . ?
Re1 O4 1.9143(2) . ?
Re1 O2 2.038(4) . ?
Re1 O1 2.045(4) . ?
Re1 N1 2.113(6) . ?
Re1 N2 2.122(6) . ?
O1 C1 1.309(7) . ?
O2 C9 1.309(8) . ?
O4 Re1 1.9143(2) 3_566 ?
N1 C3 1.328(10) . ?
N1 C4' 1.467(11) . ?
N2 C7 1.281(11) . ?
N2 C6' 1.445(14) . ?
N2 C6 1.637(14) . ?
C1 C2 1.360(9) . ?
C1 C10 1.512(10) . ?
C2 C3 1.413(11) . ?
C3 C11 1.523(9) . ?
C5' C6' 1.56(2) . ?
C5' C4' 1.594(9) . ?
C5 C6 1.49(2) . ?
C7 C8 1.449(11) . ?
C7 C12 1.515(10) . ?
C8 C9 1.342(10) . ?
C9 C13 1.487(10) . ?

loop_
_geom_torsion_atom_site_label_1
_geom_torsion_atom_site_label_2
_geom_torsion_atom_site_label_3
_geom_torsion_atom_site_label_4
_geom_torsion
_geom_torsion_site_symmetry_1
_geom_torsion_site_symmetry_2
_geom_torsion_site_symmetry_3
_geom_torsion_site_symmetry_4
_geom_torsion_publ_flag
O3 Re1 O1 C1 -72.8(5) . . . . ?
O4 Re1 O1 C1 104.2(5) . . . . ?
O2 Re1 O1 C1 -166.9(5) . . . . ?
N1 Re1 O1 C1 19.0(5) . . . . ?
N2 Re1 O1 C1 163.0(11) . . . . ?
O3 Re1 O2 C9 86.7(5) . . . . ?
O4 Re1 O2 C9 -88.4(5) . . . . ?
O1 Re1 O2 C9 -179.0(5) . . . . ?
N1 Re1 O2 C9 -142.0(11) . . . . ?
N2 Re1 O2 C9 -3.4(5) . . . . ?
O3 Re1 O4 Re1 -55(52) . . . 3_566 ?
O2 Re1 O4 Re1 72(52) . . . 3_566 ?
O1 Re1 O4 Re1 153(52) . . . 3_566 ?
N1 Re1 O4 Re1 -116(52) . . . 3_566 ?
N2 Re1 O4 Re1 -19(52) . . . 3_566 ?
O3 Re1 N1 C3 78.0(6) . . . . ?
O4 Re1 N1 C3 -107.4(5) . . . . ?
O2 Re1 N1 C3 -53.6(13) . . . . ?
O1 Re1 N1 C3 -17.2(5) . . . . ?
N2 Re1 N1 C3 168.1(6) . . . . ?
O3 Re1 N1 C4' -97.5(6) . . . . ?
O4 Re1 N1 C4' 77.1(6) . . . . ?
O2 Re1 N1 C4' 130.9(11) . . . . ?
O1 Re1 N1 C4' 167.4(6) . . . . ?
N2 Re1 N1 C4' -7.3(6) . . . . ?
O3 Re1 N2 C7 -96.5(7) . . . . ?
O4 Re1 N2 C7 87.1(6) . . . . ?
O2 Re1 N2 C7 -1.7(6) . . . . ?
O1 Re1 N2 C7 28.0(16) . . . . ?
N1 Re1 N2 C7 171.7(6) . . . . ?
O3 Re1 N2 C6' 103.0(9) . . . . ?
O4 Re1 N2 C6' -73.4(9) . . . . ?
O2 Re1 N2 C6' -162.2(9) . . . . ?
O1 Re1 N2 C6' -132.5(13) . . . . ?
N1 Re1 N2 C6' 11.2(9) . . . . ?
O3 Re1 N2 C6 73.7(6) . . . . ?
O4 Re1 N2 C6 -102.7(6) . . . . ?
O2 Re1 N2 C6 168.5(6) . . . . ?
O1 Re1 N2 C6 -161.8(11) . . . . ?
N1 Re1 N2 C6 -18.1(6) . . . . ?
Re1 O1 C1 C2 -11.9(9) . . . . ?
Re1 O1 C1 C10 168.4(4) . . . . ?
O1 C1 C2 C3 -5.2(13) . . . . ?
C10 C1 C2 C3 174.5(7) . . . . ?
C4' N1 C3 C2 -175.8(7) . . . . ?
Re1 N1 C3 C2 8.5(10) . . . . ?
C4' N1 C3 C11 3.1(10) . . . . ?
Re1 N1 C3 C11 -172.6(5) . . . . ?
C1 C2 C3 N1 6.6(13) . . . . ?
C1 C2 C3 C11 -172.3(7) . . . . ?
C7 N2 C6 C5 -122.7(10) . . . . ?
C6' N2 C6 C5 -68.0(15) . . . . ?
Re1 N2 C6 C5 67.8(9) . . . . ?
C7 N2 C6' C5' 162.7(9) . . . . ?
C6 N2 C6' C5' 23.7(11) . . . . ?
Re1 N2 C6' C5' -34.1(14) . . . . ?
C4' C5' C6' N2 67.6(16) . . . . ?
C6' N2 C7 C8 170.0(8) . . . . ?
C6 N2 C7 C8 -161.8(9) . . . . ?
Re1 N2 C7 C8 6.0(11) . . . . ?
C6' N2 C7 C12 -12.0(12) . . . . ?
C6 N2 C7 C12 16.2(13) . . . . ?
Re1 N2 C7 C12 -176.1(6) . . . . ?
N2 C7 C8 C9 -6.2(13) . . . . ?
C12 C7 C8 C9 175.7(8) . . . . ?
Re1 O2 C9 C8 4.6(10) . . . . ?
Re1 O2 C9 C13 -170.8(5) . . . . ?
C7 C8 C9 O2 0.1(13) . . . . ?
C7 C8 C9 C13 175.2(7) . . . . ?
C3 N1 C4' C5' -146.9(9) . . . . ?
Re1 N1 C4' C5' 28.7(10) . . . . ?
C6' C5' C4' N1 -67.7(15) . . . . ?
